data_4033081
loop_
_publ_author_name
'S\;aczewski, Jaros\/law'
'Fedorowicz, Joanna'
'Gdaniec, Maria'
'Wi\'sniewska, Paulina'
'Sieniawska, Emilia'
'Dra\.zba, Zuzanna'
'Rzewnicka, Justyna'
'Balewski, \/Lukasz'

_publ_section_title
;
 The Elusive Paal-Knorr Intermediates in the Trofimov Synthesis of
 Pyrroles: Experimental and Theoretical Studies.
;
_journal_issue 18
_journal_name_full 'The Journal of organic chemistry'
_journal_page_first 9737
_journal_page_last 9743
_journal_paper_doi 10.1021/acs.joc.7b01851
_journal_volume 82
_journal_year 2017
_chemical_formula_moiety 'C25 H32 N2 O9'
_chemical_formula_sum 'C25 H32 N2 O9'
_chemical_formula_weight 504.52
_chemical_name_systematic
'(2E,3E)-Diethyl 2-(((E)-3-ethoxy-3-oxoprop-1-enyloxy)methylene)-3-((3-(ethoxycarbonyl)-4,6-dimethylpyridin-2-ylamino)methylene)succinate'
_space_group_crystal_system triclinic
_space_group_IT_number 2
_space_group_name_Hall '-P 1'
_space_group_name_H-M_alt 'P -1'
_symmetry_space_group_name_Hall '-P 1'
_symmetry_space_group_name_H-M 'P -1'
_atom_sites_solution_hydrogens geom
_audit_creation_date 2017-07-21
_audit_creation_method
;
Olex2 1.2
(compiled 2017.03.28 svn.r3405 for OlexSys, GUI svn.r5337)
;
_cell_angle_alpha 79.378(4)
_cell_angle_beta 77.597(4)
_cell_angle_gamma 76.203(4)
_cell_formula_units_Z 2
_cell_length_a 8.2258(4)
_cell_length_b 11.9963(6)
_cell_length_c 14.8642(8)
_cell_measurement_reflns_used 6693
_cell_measurement_temperature 294.74(10)
_cell_measurement_theta_max 24.3190
_cell_measurement_theta_min 3.4130
_cell_volume 1377.45(13)
_computing_cell_refinement
;
CrysAlisPro, Agilent Technologies,
Version 1.171.37.35 (release 13-08-2014 CrysAlis171 .NET)
(compiled Aug 13 2014,18:06:01)
;
_computing_data_collection
;
CrysAlisPro, Agilent Technologies,
Version 1.171.37.35 (release 13-08-2014 CrysAlis171 .NET)
(compiled Aug 13 2014,18:06:01)
;
_computing_data_reduction
;
CrysAlisPro, Agilent Technologies,
Version 1.171.37.35 (release 13-08-2014 CrysAlis171 .NET)
(compiled Aug 13 2014,18:06:01)
;
_computing_molecular_graphics 'Olex2 (Dolomanov et al., 2009)'
_computing_publication_material 'Olex2 (Dolomanov et al., 2009)'
_computing_structure_refinement 'ShelXL (Sheldrick, 2015)'
_diffrn_ambient_environment air
_diffrn_ambient_temperature 294.74(10)
_diffrn_detector 'CCD plate'
_diffrn_detector_area_resol_mean 16.1544
_diffrn_detector_type Eos
_diffrn_measured_fraction_theta_full 0.998
_diffrn_measured_fraction_theta_max 0.998
_diffrn_measurement_details
;
#__ type_ start__ end____ width___ exp.time_
  1 omega   -1.00   83.00   1.0000   13.0000
omega____ theta____ kappa____ phi______ frames
    -       15.3164   57.0000  120.0000 84

#__ type_ start__ end____ width___ exp.time_
  2 omega  -52.00   32.00   1.0000   13.0000
omega____ theta____ kappa____ phi______ frames
    -       15.3164  -57.0000 -150.0000 84

#__ type_ start__ end____ width___ exp.time_
  3 omega  -52.00   32.00   1.0000   13.0000
omega____ theta____ kappa____ phi______ frames
    -       15.3164  -57.0000 -120.0000 84

#__ type_ start__ end____ width___ exp.time_
  4 omega   -4.00   85.00   1.0000   13.0000
omega____ theta____ kappa____ phi______ frames
    -       15.3164   37.0000   30.0000 89

#__ type_ start__ end____ width___ exp.time_
  5 omega  -25.00   23.00   1.0000   13.0000
omega____ theta____ kappa____ phi______ frames
    -      -16.3321  -99.0000  120.0000 48

#__ type_ start__ end____ width___ exp.time_
  6 omega  -25.00   23.00   1.0000   13.0000
omega____ theta____ kappa____ phi______ frames
    -      -16.3321  -99.0000    0.0000 48

#__ type_ start__ end____ width___ exp.time_
  7 omega  -89.00  -34.00   1.0000   13.0000
omega____ theta____ kappa____ phi______ frames
    -      -16.3321 -179.0000   60.0000 55

#__ type_ start__ end____ width___ exp.time_
  8 omega   -1.00   83.00   1.0000   13.0000
omega____ theta____ kappa____ phi______ frames
    -       15.3164   57.0000 -150.0000 84

#__ type_ start__ end____ width___ exp.time_
  9 omega  -52.00   32.00   1.0000   13.0000
omega____ theta____ kappa____ phi______ frames
    -       15.3164  -57.0000  -30.0000 84

#__ type_ start__ end____ width___ exp.time_
 10 omega  -25.00   54.00   1.0000   13.0000
omega____ theta____ kappa____ phi______ frames
    -       15.3164  -99.0000   90.0000 79

#__ type_ start__ end____ width___ exp.time_
 11 omega   -3.00   69.00   1.0000   13.0000
omega____ theta____ kappa____ phi______ frames
    -       15.3164 -125.0000 -115.0000 72

#__ type_ start__ end____ width___ exp.time_
 12 omega  -87.00   13.00   1.0000   13.0000
omega____ theta____ kappa____ phi______ frames
    -      -16.3321  -19.0000 -180.0000 100

#__ type_ start__ end____ width___ exp.time_
 13 omega  -89.00  -32.00   1.0000   13.0000
omega____ theta____ kappa____ phi______ frames
    -      -16.3321  179.0000  -90.0000 57

#__ type_ start__ end____ width___ exp.time_
 14 omega  -25.00   54.00   1.0000   13.0000
omega____ theta____ kappa____ phi______ frames
    -       15.3164  -99.0000  -60.0000 79

#__ type_ start__ end____ width___ exp.time_
 15 omega  -25.00   54.00   1.0000   13.0000
omega____ theta____ kappa____ phi______ frames
    -       15.3164  -99.0000  120.0000 79

#__ type_ start__ end____ width___ exp.time_
 16 omega  -25.00   54.00   1.0000   13.0000
omega____ theta____ kappa____ phi______ frames
    -       15.3164  -99.0000  -30.0000 79

#__ type_ start__ end____ width___ exp.time_
 17 omega   -1.00   83.00   1.0000   13.0000
omega____ theta____ kappa____ phi______ frames
    -       15.3164   57.0000  -60.0000 84

#__ type_ start__ end____ width___ exp.time_
 18 omega  -70.00    3.00   1.0000   13.0000
omega____ theta____ kappa____ phi______ frames
    -      -16.3321  125.0000  -37.0000 73

#__ type_ start__ end____ width___ exp.time_
 19 omega  -25.00   23.00   1.0000   13.0000
omega____ theta____ kappa____ phi______ frames
    -      -16.3321  -99.0000 -120.0000 48

#__ type_ start__ end____ width___ exp.time_
 20 omega  -25.00   31.00   1.0000   13.0000
omega____ theta____ kappa____ phi______ frames
    -       15.3164  -99.0000  150.0000 56

#__ type_ start__ end____ width___ exp.time_
 21 omega   34.00   88.00   1.0000   13.0000
omega____ theta____ kappa____ phi______ frames
    -       15.3164  179.0000   90.0000 54
;
_diffrn_measurement_device 'four-circle diffractometer'
_diffrn_measurement_device_type 'Xcalibur, Eos'
_diffrn_measurement_method '\w scans'
_diffrn_orient_matrix_UB_11 0.0677450000
_diffrn_orient_matrix_UB_12 -0.0467011000
_diffrn_orient_matrix_UB_13 0.0101288000
_diffrn_orient_matrix_UB_21 0.0281011000
_diffrn_orient_matrix_UB_22 -0.0029864000
_diffrn_orient_matrix_UB_23 -0.0482357000
_diffrn_orient_matrix_UB_31 0.0525889000
_diffrn_orient_matrix_UB_32 0.0398918000
_diffrn_orient_matrix_UB_33 -0.0024286000
_diffrn_radiation_monochromator graphite
_diffrn_radiation_probe x-ray
_diffrn_radiation_type MoK\a
_diffrn_radiation_wavelength 0.71073
_diffrn_reflns_av_R_equivalents 0.0390
_diffrn_reflns_av_unetI/netI 0.0248
_diffrn_reflns_Laue_measured_fraction_full 0.998
_diffrn_reflns_Laue_measured_fraction_max 0.998
_diffrn_reflns_limit_h_max 9
_diffrn_reflns_limit_h_min -9
_diffrn_reflns_limit_k_max 14
_diffrn_reflns_limit_k_min -14
_diffrn_reflns_limit_l_max 17
_diffrn_reflns_limit_l_min -17
_diffrn_reflns_number 41403
_diffrn_reflns_point_group_measured_fraction_full 0.998
_diffrn_reflns_point_group_measured_fraction_max 0.998
_diffrn_reflns_theta_full 25.025
_diffrn_reflns_theta_max 25.025
_diffrn_reflns_theta_min 3.122
_diffrn_source 'Enhance (Mo) X-ray Source'
_exptl_absorpt_coefficient_mu 0.093
_exptl_absorpt_correction_T_max 1.00000
_exptl_absorpt_correction_T_min 0.99325
_exptl_absorpt_correction_type multi-scan
_exptl_absorpt_process_details
;
CrysAlisPro, Agilent Technologies,
Version 1.171.37.35 (release 13-08-2014 CrysAlis171 .NET)
(compiled Aug 13 2014,18:06:01)
Empirical absorption correction using spherical harmonics,
 implemented in SCALE3 ABSPACK scaling algorithm.
;
_exptl_crystal_colour colourless
_exptl_crystal_colour_primary colourless
_exptl_crystal_density_diffrn 1.216
_exptl_crystal_description plate
_exptl_crystal_F_000 536
_exptl_crystal_size_max 0.6
_exptl_crystal_size_mid 0.4
_exptl_crystal_size_min 0.15
_refine_diff_density_max 0.316
_refine_diff_density_min -0.213
_refine_diff_density_rms 0.041
_refine_ls_extinction_method none
_refine_ls_goodness_of_fit_ref 1.035
_refine_ls_hydrogen_treatment constr
_refine_ls_matrix_type full
_refine_ls_number_parameters 327
_refine_ls_number_reflns 4864
_refine_ls_number_restraints 0
_refine_ls_restrained_S_all 1.035
_refine_ls_R_factor_all 0.0973
_refine_ls_R_factor_gt 0.0641
_refine_ls_shift/su_max 0.000
_refine_ls_shift/su_mean 0.000
_refine_ls_structure_factor_coef Fsqd
_refine_ls_weighting_details 'w=1/[\s^2^(Fo^2^)+(0.0773P)^2^+0.5719P] where P=(Fo^2^+2Fc^2^)/3'
_refine_ls_weighting_scheme calc
_refine_ls_wR_factor_gt 0.1604
_refine_ls_wR_factor_ref 0.1825
_reflns_Friedel_coverage 0.000
_reflns_number_gt 3249
_reflns_number_total 4864
_reflns_threshold_expression 'I > 2\s(I)'
_cod_data_source_file jo7b01851_si_002.cif
_cod_data_source_block 5a
_cod_database_code 4033081
_shelx_shelxl_version_number 2016/6
_chemical_oxdiff_formula 'C25 H32 N2 O9 '
_chemical_oxdiff_usercomment 'slupki, bezbawne'
_shelx_space_group_comment
;
The symmetry employed for this shelxl refinement is uniquely defined
by the following loop, which should always be used as a source of
symmetry information in preference to the above space-group names.
They are only intended as comments.
;
_shelx_estimated_absorpt_t_max 0.986
_shelx_estimated_absorpt_t_min 0.946
_reflns_odcompleteness_completeness 99.84
_reflns_odcompleteness_iscentric 1
_reflns_odcompleteness_theta 26.32
_olex2_refinement_description
;
1. Fixed Uiso
 At 1.2 times of:
  All C(H) groups, All C(H,H) groups, All N(H) groups
 At 1.5 times of:
  All C(H,H,H) groups
2.a Secondary CH2 refined with riding coordinates:
 C18(H18A,H18B), C23(H23A,H23B), C28(H28A,H28B), C33(H33A,H33B)
2.b Me refined with riding coordinates:
 C19(H19A,H19B,H19C), C24(H24A,H24B,H24C), C29(H29A,H29B,H29C), C34(H34A,H34B,
 H34C)
2.c Aromatic/amide H refined with riding coordinates:
 C5(H5), N7(H7), C8(H8), C11(H11), C13(H13), C14(H14)
2.d Idealised Me refined as rotating group:
 C35(H35A,H35B,H35C), C36(H36A,H36B,H36C)
;
_olex2_submission_special_instructions 'No special instructions were received'

loop_
_space_group_symop_operation_xyz
'x, y, z'
'-x, -y, -z'

loop_
_atom_site_label
_atom_site_type_symbol
_atom_site_fract_x
_atom_site_fract_y
_atom_site_fract_z
_atom_site_U_iso_or_equiv
_atom_site_adp_type
_atom_site_occupancy
_atom_site_site_symmetry_order
_atom_site_calc_flag
_atom_site_refinement_flags_posn
N1 N 0.1719(3) 0.7418(2) 0.48505(16) 0.0785(7) Uani 1 1 d .
C2 C 0.2715(3) 0.6581(3) 0.43933(17) 0.0632(7) Uani 1 1 d .
C3 C 0.2796(3) 0.5382(3) 0.46937(17) 0.0637(7) Uani 1 1 d .
C4 C 0.1753(4) 0.5077(3) 0.5546(2) 0.0816(10) Uani 1 1 d .
C5 C 0.0745(4) 0.5964(4) 0.6004(2) 0.0976(12) Uani 1 1 d .
H5 H 0.005390 0.578330 0.657053 0.117 Uiso 1 1 calc R
C6 C 0.0724(4) 0.7108(4) 0.5655(2) 0.0916(11) Uani 1 1 d .
N7 N 0.3731(3) 0.6963(2) 0.35796(14) 0.0604(6) Uani 1 1 d .
H7 H 0.443131 0.644450 0.327924 0.073 Uiso 1 1 calc R
C8 C 0.3711(3) 0.8090(2) 0.32172(18) 0.0587(7) Uani 1 1 d .
H8 H 0.292509 0.865072 0.352916 0.070 Uiso 1 1 calc R
C9 C 0.4729(3) 0.8455(2) 0.24495(17) 0.0512(6) Uani 1 1 d .
C10 C 0.6056(3) 0.76782(19) 0.18870(15) 0.0459(5) Uani 1 1 d .
C11 C 0.5784(3) 0.6829(2) 0.15215(16) 0.0492(6) Uani 1 1 d .
H11 H 0.669040 0.636401 0.118237 0.059 Uiso 1 1 calc R
O12 O 0.4182(2) 0.66334(13) 0.16397(11) 0.0544(4) Uani 1 1 d .
C13 C 0.3944(3) 0.5724(2) 0.12978(16) 0.0518(6) Uani 1 1 d .
H13 H 0.486197 0.529191 0.093964 0.062 Uiso 1 1 calc R
C14 C 0.2486(3) 0.5440(2) 0.14537(19) 0.0633(7) Uani 1 1 d .
H14 H 0.156817 0.586788 0.181521 0.076 Uiso 1 1 calc R
C15 C 0.2238(4) 0.4474(2) 0.10816(19) 0.0644(7) Uani 1 1 d .
O16 O 0.3267(3) 0.3923(2) 0.05552(18) 0.1115(9) Uani 1 1 d .
O17 O 0.0692(3) 0.42626(19) 0.13891(15) 0.0911(7) Uani 1 1 d .
C18 C 0.0281(5) 0.3310(4) 0.1070(3) 0.1148(14) Uani 1 1 d .
H18A H 0.053829 0.338992 0.039572 0.138 Uiso 1 1 calc R
H18B H 0.094737 0.257908 0.131473 0.138 Uiso 1 1 calc R
C19 C -0.1508(5) 0.3336(4) 0.1393(4) 0.1371(17) Uani 1 1 d .
H19A H -0.181083 0.271055 0.118938 0.206 Uiso 1 1 calc R
H19B H -0.174847 0.325301 0.206045 0.206 Uiso 1 1 calc R
H19C H -0.215595 0.406068 0.114503 0.206 Uiso 1 1 calc R
C20 C 0.4512(3) 0.9715(2) 0.2154(2) 0.0687(8) Uani 1 1 d .
O21 O 0.3621(3) 1.04488(19) 0.2593(2) 0.1160(10) Uani 1 1 d .
O22 O 0.5437(3) 0.99492(15) 0.13173(15) 0.0776(6) Uani 1 1 d .
C23 C 0.5426(5) 1.1163(3) 0.0938(4) 0.1172(14) Uani 1 1 d .
H23A H 0.435425 1.152616 0.073418 0.141 Uiso 1 1 calc R
H23B H 0.556205 1.157790 0.140907 0.141 Uiso 1 1 calc R
C24 C 0.6827(6) 1.1194(4) 0.0155(3) 0.1295(17) Uani 1 1 d .
H24A H 0.684878 1.198446 -0.010857 0.194 Uiso 1 1 calc R
H24B H 0.788044 1.083444 0.036417 0.194 Uiso 1 1 calc R
H24C H 0.667757 1.078291 -0.030797 0.194 Uiso 1 1 calc R
C25 C 0.7838(3) 0.7826(2) 0.1706(2) 0.0597(7) Uani 1 1 d .
O26 O 0.8066(2) 0.84520(16) 0.22998(14) 0.0700(5) Uani 1 1 d .
O27 O 0.8952(3) 0.7429(2) 0.11223(19) 0.1019(8) Uani 1 1 d .
C28 C 0.9725(4) 0.8731(3) 0.2177(3) 0.1048(13) Uani 1 1 d .
H28A H 1.047823 0.809496 0.248361 0.126 Uiso 1 1 calc R
H28B H 1.020883 0.883868 0.151991 0.126 Uiso 1 1 calc R
C29 C 0.9590(6) 0.9716(4) 0.2543(6) 0.206(3) Uani 1 1 d .
H29A H 1.069556 0.989346 0.245838 0.309 Uiso 1 1 calc R
H29B H 0.885481 1.034616 0.223352 0.309 Uiso 1 1 calc R
H29C H 0.912365 0.960401 0.319520 0.309 Uiso 1 1 calc R
C30 C 0.3913(4) 0.4543(3) 0.4105(2) 0.0683(8) Uani 1 1 d .
O31 O 0.4854(3) 0.47875(18) 0.33926(15) 0.0913(7) Uani 1 1 d .
O32 O 0.3874(3) 0.3447(2) 0.44352(18) 0.1059(8) Uani 1 1 d .
C33 C 0.4942(6) 0.2571(3) 0.3874(3) 0.1170(14) Uani 1 1 d .
H33A H 0.608004 0.272407 0.367138 0.140 Uiso 1 1 calc R
H33B H 0.446654 0.258312 0.332848 0.140 Uiso 1 1 calc R
C34 C 0.4998(7) 0.1429(4) 0.4466(4) 0.1511(19) Uani 1 1 d .
H34A H 0.569229 0.083225 0.411672 0.227 Uiso 1 1 calc R
H34B H 0.547285 0.142692 0.500246 0.227 Uiso 1 1 calc R
H34C H 0.386643 0.128659 0.466106 0.227 Uiso 1 1 calc R
C35 C 0.1667(5) 0.3859(4) 0.5999(2) 0.1139(14) Uani 1 1 d .
H35A H 0.092009 0.387805 0.659151 0.171 Uiso 1 1 calc GR
H35B H 0.278355 0.343872 0.608619 0.171 Uiso 1 1 calc GR
H35C H 0.124074 0.348349 0.560870 0.171 Uiso 1 1 calc GR
C36 C -0.0363(5) 0.8092(5) 0.6137(3) 0.1391(18) Uani 1 1 d .
H36A H 0.033718 0.843687 0.639785 0.209 Uiso 1 1 calc GR
H36B H -0.119887 0.780780 0.662497 0.209 Uiso 1 1 calc GR
H36C H -0.092367 0.866248 0.569780 0.209 Uiso 1 1 calc GR

loop_
_atom_site_aniso_label
_atom_site_aniso_U_11
_atom_site_aniso_U_22
_atom_site_aniso_U_33
_atom_site_aniso_U_23
_atom_site_aniso_U_13
_atom_site_aniso_U_12
N1 0.0626(14) 0.120(2) 0.0604(15) -0.0354(14) 0.0061(12) -0.0305(14)
C2 0.0513(15) 0.100(2) 0.0451(14) -0.0174(15) -0.0047(12) -0.0276(15)
C3 0.0550(15) 0.096(2) 0.0456(15) 0.0023(14) -0.0140(12) -0.0300(15)
C4 0.0610(18) 0.137(3) 0.0512(17) 0.0098(19) -0.0161(14) -0.0405(19)
C5 0.074(2) 0.173(4) 0.0505(18) -0.010(2) 0.0021(16) -0.049(3)
C6 0.066(2) 0.157(4) 0.061(2) -0.042(2) 0.0047(16) -0.034(2)
N7 0.0567(13) 0.0717(15) 0.0519(13) -0.0165(11) 0.0050(10) -0.0186(11)
C8 0.0486(14) 0.0654(17) 0.0679(17) -0.0272(14) -0.0035(12) -0.0157(12)
C9 0.0447(13) 0.0514(14) 0.0616(15) -0.0169(12) -0.0060(11) -0.0142(11)
C10 0.0463(13) 0.0453(13) 0.0464(13) -0.0046(10) -0.0075(10) -0.0125(10)
C11 0.0475(13) 0.0492(13) 0.0489(14) -0.0062(11) -0.0024(10) -0.0119(11)
O12 0.0533(10) 0.0521(10) 0.0617(10) -0.0179(8) -0.0041(8) -0.0160(8)
C13 0.0590(15) 0.0480(14) 0.0493(14) -0.0123(11) -0.0030(11) -0.0146(11)
C14 0.0603(16) 0.0604(16) 0.0723(18) -0.0267(13) 0.0081(13) -0.0228(13)
C15 0.0718(18) 0.0664(17) 0.0577(16) -0.0187(13) 0.0099(14) -0.0309(14)
O16 0.1051(18) 0.1212(19) 0.123(2) -0.0769(17) 0.0403(15) -0.0609(15)
O17 0.0872(15) 0.0999(16) 0.1016(16) -0.0482(13) 0.0209(12) -0.0571(13)
C18 0.122(3) 0.128(3) 0.123(3) -0.059(3) 0.018(2) -0.086(3)
C19 0.118(3) 0.133(4) 0.190(5) -0.040(3) -0.027(3) -0.070(3)
C20 0.0510(15) 0.0531(16) 0.105(2) -0.0252(16) -0.0067(15) -0.0114(13)
O21 0.0980(17) 0.0649(13) 0.174(3) -0.0558(16) 0.0305(17) -0.0146(12)
O22 0.0858(14) 0.0464(11) 0.0952(15) 0.0005(10) -0.0134(12) -0.0140(9)
C23 0.114(3) 0.0503(19) 0.177(4) 0.017(2) -0.031(3) -0.0174(19)
C24 0.174(5) 0.108(3) 0.120(3) 0.039(3) -0.051(3) -0.075(3)
C25 0.0511(15) 0.0532(15) 0.0755(18) -0.0127(13) -0.0081(13) -0.0122(12)
O26 0.0539(11) 0.0741(12) 0.0920(14) -0.0204(11) -0.0154(10) -0.0237(9)
O27 0.0553(12) 0.1234(19) 0.133(2) -0.0669(17) 0.0178(13) -0.0232(12)
C28 0.0571(19) 0.099(3) 0.173(4) -0.040(3) -0.024(2) -0.0251(18)
C29 0.100(3) 0.126(4) 0.444(11) -0.123(6) -0.087(5) -0.028(3)
C30 0.0651(18) 0.080(2) 0.0628(18) 0.0098(15) -0.0223(15) -0.0269(15)
O31 0.1113(18) 0.0739(14) 0.0714(14) 0.0001(11) 0.0093(13) -0.0167(12)
O32 0.1116(19) 0.0884(17) 0.1099(19) 0.0124(15) -0.0029(15) -0.0412(15)
C33 0.124(3) 0.082(3) 0.139(4) -0.003(3) -0.014(3) -0.027(2)
C34 0.194(5) 0.090(3) 0.187(5) 0.011(3) -0.084(4) -0.042(3)
C35 0.097(3) 0.162(4) 0.075(2) 0.046(2) -0.0170(19) -0.057(3)
C36 0.103(3) 0.212(5) 0.102(3) -0.080(3) 0.031(2) -0.032(3)

loop_
_atom_type_symbol
_atom_type_description
_atom_type_scat_dispersion_real
_atom_type_scat_dispersion_imag
_atom_type_scat_source
C C 0.0033 0.0016 'International Tables Vol C Tables 4.2.6.8 and 6.1.1.4'
H H 0.0000 0.0000 'International Tables Vol C Tables 4.2.6.8 and 6.1.1.4'
N N 0.0061 0.0033 'International Tables Vol C Tables 4.2.6.8 and 6.1.1.4'
O O 0.0106 0.0060 'International Tables Vol C Tables 4.2.6.8 and 6.1.1.4'

loop_
_geom_angle_atom_site_label_1
_geom_angle_atom_site_label_2
_geom_angle_atom_site_label_3
_geom_angle
C2 N1 C6 117.8(3)
N1 C2 C3 124.5(2)
N1 C2 N7 114.7(3)
N7 C2 C3 120.7(3)
C2 C3 C30 119.1(2)
C4 C3 C2 116.6(3)
C4 C3 C30 124.3(3)
C3 C4 C35 125.3(4)
C5 C4 C3 117.4(3)
C5 C4 C35 117.3(3)
C4 C5 H5 118.9
C6 C5 C4 122.2(3)
C6 C5 H5 118.9
N1 C6 C5 121.4(3)
N1 C6 C36 115.2(4)
C5 C6 C36 123.4(4)
C2 N7 H7 117.3
C8 N7 C2 125.3(2)
C8 N7 H7 117.3
N7 C8 H8 117.4
C9 C8 N7 125.2(2)
C9 C8 H8 117.4
C8 C9 C10 124.0(2)
C8 C9 C20 117.6(2)
C10 C9 C20 118.4(2)
C9 C10 C25 119.5(2)
C11 C10 C9 124.7(2)
C11 C10 C25 115.9(2)
C10 C11 H11 119.9
C10 C11 O12 120.2(2)
O12 C11 H11 119.9
C13 O12 C11 119.25(19)
O12 C13 H13 119.0
C14 C13 O12 122.0(2)
C14 C13 H13 119.0
C13 C14 H14 119.1
C13 C14 C15 121.7(2)
C15 C14 H14 119.1
O16 C15 C14 125.4(3)
O16 C15 O17 122.4(2)
O17 C15 C14 112.2(2)
C15 O17 C18 117.7(2)
O17 C18 H18A 110.1
O17 C18 H18B 110.1
H18A C18 H18B 108.4
C19 C18 O17 107.9(3)
C19 C18 H18A 110.1
C19 C18 H18B 110.1
C18 C19 H19A 109.5
C18 C19 H19B 109.5
C18 C19 H19C 109.5
H19A C19 H19B 109.5
H19A C19 H19C 109.5
H19B C19 H19C 109.5
O21 C20 C9 125.6(3)
O21 C20 O22 123.4(3)
O22 C20 C9 111.1(2)
C20 O22 C23 118.1(3)
O22 C23 H23A 110.2
O22 C23 H23B 110.2
H23A C23 H23B 108.5
C24 C23 O22 107.8(3)
C24 C23 H23A 110.2
C24 C23 H23B 110.2
C23 C24 H24A 109.5
C23 C24 H24B 109.5
C23 C24 H24C 109.5
H24A C24 H24B 109.5
H24A C24 H24C 109.5
H24B C24 H24C 109.5
O26 C25 C10 110.9(2)
O27 C25 C10 125.8(2)
O27 C25 O26 123.3(2)
C25 O26 C28 117.5(2)
O26 C28 H28A 109.6
O26 C28 H28B 109.6
H28A C28 H28B 108.1
C29 C28 O26 110.1(3)
C29 C28 H28A 109.6
C29 C28 H28B 109.6
C28 C29 H29A 109.5
C28 C29 H29B 109.5
C28 C29 H29C 109.5
H29A C29 H29B 109.5
H29A C29 H29C 109.5
H29B C29 H29C 109.5
O31 C30 C3 125.0(3)
O31 C30 O32 120.4(3)
O32 C30 C3 114.5(3)
C30 O32 C33 117.1(3)
O32 C33 H33A 110.2
O32 C33 H33B 110.2
O32 C33 C34 107.4(4)
H33A C33 H33B 108.5
C34 C33 H33A 110.2
C34 C33 H33B 110.2
C33 C34 H34A 109.5
C33 C34 H34B 109.5
C33 C34 H34C 109.5
H34A C34 H34B 109.5
H34A C34 H34C 109.5
H34B C34 H34C 109.5
C4 C35 H35A 109.5
C4 C35 H35B 109.5
C4 C35 H35C 109.5
H35A C35 H35B 109.5
H35A C35 H35C 109.5
H35B C35 H35C 109.5
C6 C36 H36A 109.5
C6 C36 H36B 109.5
C6 C36 H36C 109.5
H36A C36 H36B 109.5
H36A C36 H36C 109.5
H36B C36 H36C 109.5

loop_
_geom_bond_atom_site_label_1
_geom_bond_atom_site_label_2
_geom_bond_distance
N1 C2 1.327(4)
N1 C6 1.341(4)
C2 C3 1.416(4)
C2 N7 1.384(3)
C3 C4 1.409(4)
C3 C30 1.470(4)
C4 C5 1.374(5)
C4 C35 1.503(5)
C5 H5 0.9300
C5 C6 1.372(5)
C6 C36 1.496(5)
N7 H7 0.8600
N7 C8 1.357(3)
C8 H8 0.9300
C8 C9 1.333(3)
C9 C10 1.473(3)
C9 C20 1.473(4)
C10 C11 1.322(3)
C10 C25 1.480(3)
C11 H11 0.9300
C11 O12 1.363(3)
O12 C13 1.355(3)
C13 H13 0.9300
C13 C14 1.285(3)
C14 H14 0.9300
C14 C15 1.446(4)
C15 O16 1.185(3)
C15 O17 1.324(3)
O17 C18 1.448(3)
C18 H18A 0.9700
C18 H18B 0.9700
C18 C19 1.441(5)
C19 H19A 0.9600
C19 H19B 0.9600
C19 H19C 0.9600
C20 O21 1.199(3)
C20 O22 1.331(3)
O22 C23 1.460(4)
C23 H23A 0.9700
C23 H23B 0.9700
C23 C24 1.454(5)
C24 H24A 0.9600
C24 H24B 0.9600
C24 H24C 0.9600
C25 O26 1.326(3)
C25 O27 1.193(3)
O26 C28 1.448(3)
C28 H28A 0.9700
C28 H28B 0.9700
C28 C29 1.362(5)
C29 H29A 0.9600
C29 H29B 0.9600
C29 H29C 0.9600
C30 O31 1.203(3)
C30 O32 1.321(4)
O32 C33 1.463(4)
C33 H33A 0.9700
C33 H33B 0.9700
C33 C34 1.482(5)
C34 H34A 0.9600
C34 H34B 0.9600
C34 H34C 0.9600
C35 H35A 0.9600
C35 H35B 0.9600
C35 H35C 0.9600
C36 H36A 0.9600
C36 H36B 0.9600
C36 H36C 0.9600
